data_7056312
loop_
_publ_author_name
'Shopov, Dimitar Yavorov'
'Sharninghausen, Liam'
'Sinha, Shashi Bhushan'
'Borowski, Julia'
'Mercado, Brandon'
'Brudvig, Gary'
'Crabtree, Robert H.'

_publ_section_title
;
 Synthesis of Pyridine-Alkoxide Ligands for Formation of Polynuclear
 Complexes
;
_journal_name_full 'New J. Chem.'
_journal_paper_doi 10.1039/C7NJ01845B
_journal_year 2017
_chemical_absolute_configuration unk
_chemical_formula_sum 'C22 H25 N3 O3'
_chemical_formula_weight 379.45
_space_group_crystal_system monoclinic
_space_group_IT_number 7
_space_group_name_Hall 'P -2yac'
_space_group_name_H-M_alt 'P 1 n 1'
_symmetry_space_group_name_Hall 'P -2yac'
_symmetry_space_group_name_H-M 'P 1 n 1'
_atom_sites_solution_hydrogens mixed
_atom_sites_solution_primary direct
_atom_sites_solution_secondary difmap
_audit_creation_method SHELXL-2014/7
_audit_update_record
;
2017-03-18 deposited with the CCDC.
2017-06-12 downloaded from the CCDC.
;
_cell_angle_alpha 90
_cell_angle_beta 108.002(8)
_cell_angle_gamma 90
_cell_formula_units_Z 2
_cell_length_a 8.7376(14)
_cell_length_b 12.3604(19)
_cell_length_c 9.2476(14)
_cell_measurement_reflns_used 3310
_cell_measurement_temperature 93(2)
_cell_measurement_theta_max 24.8
_cell_measurement_theta_min 3.3
_cell_volume 949.9(3)
_computing_cell_refinement
; 
Rigaku CrystalClear-SM Expert 2.0 r15 
;
_computing_data_collection
; 
Rigaku CrystalClear-SM Expert 2.0 r15 
;
_computing_data_reduction
; 
Rigaku CrystalClear-SM Expert 2.0 r15 
;
_computing_molecular_graphics
; 
 Dolomanov, O.V.; Bourhis, L.J.; Gildea, R.J.; Howard, J.A.K.; Puschmann, H., 
OLEX2: A complete structure solution, refinement and analysis program 
(2009). J. Appl. Cryst., 42, 339-341. 
;
_computing_publication_material 'SHELXL-2013/2 (Sheldrick, 2014)'
_computing_structure_refinement 'SHELXL-2014/7 (Sheldrick, 2014)'
_computing_structure_solution 'SHELXT-2014/5 (Sheldrick, 2014)'
_diffrn_ambient_temperature 93(2)
_diffrn_detector_area_resol_mean 13.6612
_diffrn_measured_fraction_theta_full 0.997
_diffrn_measured_fraction_theta_max 0.997
_diffrn_measurement_device_type
; 
Rigaku CrystalClear-SM Expert 2.0 r15 
;
_diffrn_measurement_method 'profile data from \w-scans'
_diffrn_radiation_type MoK\a
_diffrn_radiation_wavelength 0.71075
_diffrn_reflns_av_R_equivalents 0.0975
_diffrn_reflns_av_unetI/netI 0.0883
_diffrn_reflns_Laue_measured_fraction_full 0.997
_diffrn_reflns_Laue_measured_fraction_max 0.997
_diffrn_reflns_limit_h_max 10
_diffrn_reflns_limit_h_min -10
_diffrn_reflns_limit_k_max 14
_diffrn_reflns_limit_k_min -14
_diffrn_reflns_limit_l_max 11
_diffrn_reflns_limit_l_min -11
_diffrn_reflns_number 11263
_diffrn_reflns_point_group_measured_fraction_full 0.992
_diffrn_reflns_point_group_measured_fraction_max 0.992
_diffrn_reflns_theta_full 25.026
_diffrn_reflns_theta_max 25.026
_diffrn_reflns_theta_min 3.253
_diffrn_source 'Sealed Tube'
_exptl_absorpt_coefficient_mu 0.089
_exptl_absorpt_correction_T_max 1.000
_exptl_absorpt_correction_T_min 0.164
_exptl_absorpt_correction_type multi-scan
_exptl_absorpt_process_details 'Jacobson, R. (1998) Private Communication'
_exptl_crystal_colour Colorless
_exptl_crystal_density_diffrn 1.327
_exptl_crystal_density_method 'not measured'
_exptl_crystal_description Block
_exptl_crystal_F_000 404
_exptl_crystal_size_max 0.200
_exptl_crystal_size_mid 0.200
_exptl_crystal_size_min 0.100
_refine_diff_density_max 0.768
_refine_diff_density_min -0.403
_refine_diff_density_rms 0.107
_refine_ls_abs_structure_details
; 
 Flack x determined using 1011 quotients [(I+)-(I-)]/[(I+)+(I-)] 
 (Parsons, Flack and Wagner, Acta Cryst. B69 (2013) 249-259). 
;
_refine_ls_abs_structure_Flack -1.0(10)
_refine_ls_extinction_method none
_refine_ls_goodness_of_fit_ref 1.094
_refine_ls_hydrogen_treatment mixed
_refine_ls_matrix_type full
_refine_ls_number_parameters 264
_refine_ls_number_reflns 3333
_refine_ls_number_restraints 5
_refine_ls_restrained_S_all 1.093
_refine_ls_R_factor_all 0.1102
_refine_ls_R_factor_gt 0.0980
_refine_ls_shift/su_max 0.055
_refine_ls_shift/su_mean 0.013
_refine_ls_structure_factor_coef Fsqd
_refine_ls_weighting_details 'w=1/[\s^2^(Fo^2^)+(0.1570P)^2^] where P=(Fo^2^+2Fc^2^)/3'
_refine_ls_weighting_scheme calc
_refine_ls_wR_factor_gt 0.2348
_refine_ls_wR_factor_ref 0.2438
_reflns_Friedel_coverage 0.982
_reflns_Friedel_fraction_full 0.987
_reflns_Friedel_fraction_max 0.987
_reflns_number_gt 2826
_reflns_number_total 3333
_reflns_threshold_expression 'I > 2\s(I)'
_cod_data_source_file c7nj01845b2.cif
_cod_data_source_block T3ligand
_cod_depositor_comments
;
The following automatic conversions were performed:

'_chemical_absolute_configuration' value 'UNK' changed to 'unk'
according to
/home/data/users/saulius/crontab/automatic-downloads/rss-feeds/RSC/lib/dictionaries/cif_core.dic
dictionary named 'cif_core.dic' version 2.4.2 from 2011-04-26.

'_exptl_absorpt_correction_type' value 'Multi-scan' changed to
'multi-scan' according to
/home/data/users/saulius/crontab/automatic-downloads/rss-feeds/RSC/lib/dictionaries/cif_core.dic
dictionary named 'cif_core.dic' version 2.4.2 from 2011-04-26.

Automatic conversion script
Id: cif_fix_values 4973 2017-02-22 13:04:09Z antanas 
;
_cod_original_cell_volume 949.8(3)
_cod_database_code 7056312
_shelx_shelxl_version_number 2014/7
_shelx_space_group_comment
; 
The symmetry employed for this shelxl refinement is uniquely defined 
by the following loop, which should always be used as a source of 
symmetry information in preference to the above space-group names. 
They are only intended as comments. 
;
_shelx_estimated_absorpt_t_min 0.982
_shelx_estimated_absorpt_t_max 0.991

loop_
_space_group_symop_operation_xyz
'x, y, z'
'x+1/2, -y, z+1/2'

loop_
_atom_site_label
_atom_site_type_symbol
_atom_site_fract_x
_atom_site_fract_y
_atom_site_fract_z
_atom_site_U_iso_or_equiv
_atom_site_adp_type
_atom_site_occupancy
_atom_site_site_symmetry_order
_atom_site_calc_flag
_atom_site_refinement_flags_posn
_atom_site_refinement_flags_adp
O1 O 0.7927(7) 0.4400(5) 0.6686(6) 0.0351(14) Uani 1 1 d D .
H1 H 0.874(8) 0.480(6) 0.676(11) 0.04(3) Uiso 1 1 d D .
O2 O 0.6176(7) 0.2978(5) 0.7520(6) 0.0292(13) Uani 1 1 d D .
H2 H 0.698(10) 0.341(8) 0.767(15) 0.08(4) Uiso 1 1 d D .
O3 O 0.3960(7) 0.2157(5) 0.8714(6) 0.0330(14) Uani 1 1 d D .
H3 H 0.4791 0.2527 0.8803 0.050 Uiso 1 1 calc DR U
N1 N 0.5954(8) 0.4592(6) 0.2581(8) 0.0329(16) Uani 1 1 d . .
N2 N 0.4461(8) 0.2424(5) 0.3477(7) 0.0276(15) Uani 1 1 d . .
N3 N 0.3088(8) 0.0585(5) 0.5225(8) 0.0293(15) Uani 1 1 d . .
C1 C 0.6241(11) 0.4211(7) 0.1300(9) 0.034(2) Uani 1 1 d . .
H1A H 0.5487 0.4379 0.0341 0.040 Uiso 1 1 calc R U
C2 C 0.7533(11) 0.3612(7) 0.1323(9) 0.036(2) Uani 1 1 d . .
H2A H 0.7686 0.3373 0.0401 0.044 Uiso 1 1 calc R U
C3 C 0.8625(11) 0.3351(7) 0.2693(10) 0.035(2) Uani 1 1 d . .
H3A H 0.9541 0.2922 0.2739 0.043 Uiso 1 1 calc R U
C4 C 0.8366(10) 0.3731(6) 0.4038(9) 0.0258(17) Uani 1 1 d . .
H4 H 0.9125 0.3576 0.4999 0.031 Uiso 1 1 calc R U
C5 C 0.7022(10) 0.4323(6) 0.3952(9) 0.0262(17) Uani 1 1 d . .
C6 C 0.6580(11) 0.5980(7) 0.5300(11) 0.036(2) Uani 1 1 d . .
H6A H 0.7531 0.6270 0.5086 0.055 Uiso 1 1 calc R U
H6B H 0.6541 0.6257 0.6282 0.055 Uiso 1 1 calc R U
H6C H 0.5608 0.6205 0.4497 0.055 Uiso 1 1 calc R U
C7 C 0.6672(10) 0.4733(6) 0.5358(9) 0.0308(19) Uani 1 1 d . .
C8 C 0.5087(10) 0.4298(6) 0.5517(10) 0.0309(18) Uani 1 1 d . .
H8A H 0.4248 0.4379 0.4520 0.037 Uiso 1 1 calc R U
H8B H 0.4775 0.4770 0.6245 0.037 Uiso 1 1 calc R U
C9 C 0.5043(9) 0.3122(6) 0.6039(8) 0.0232(17) Uani 1 1 d . .
C10 C 0.3369(9) 0.2890(6) 0.6158(8) 0.0240(16) Uani 1 1 d . .
H10A H 0.2636 0.2767 0.5116 0.029 Uiso 1 1 calc R U
H10B H 0.2993 0.3551 0.6549 0.029 Uiso 1 1 calc R U
C11 C 0.3173(9) 0.1938(6) 0.7147(8) 0.0241(16) Uani 1 1 d . .
C12 C 0.1388(10) 0.1841(7) 0.7020(10) 0.0336(19) Uani 1 1 d . .
H12A H 0.1256 0.1301 0.7748 0.050 Uiso 1 1 calc R U
H12B H 0.0775 0.1618 0.5986 0.050 Uiso 1 1 calc R U
H12C H 0.0991 0.2543 0.7244 0.050 Uiso 1 1 calc R U
C13 C 0.4766(11) 0.1794(6) 0.2417(9) 0.0311(19) Uani 1 1 d . .
H13 H 0.4082 0.1847 0.1397 0.037 Uiso 1 1 calc R U
C14 C 0.6022(12) 0.1077(6) 0.2744(9) 0.035(2) Uani 1 1 d . .
H14 H 0.6212 0.0650 0.1962 0.042 Uiso 1 1 calc R U
C15 C 0.7000(11) 0.0984(6) 0.4216(10) 0.032(2) Uani 1 1 d . .
H15 H 0.7861 0.0479 0.4467 0.039 Uiso 1 1 calc R U
C16 C 0.6728(10) 0.1628(6) 0.5333(9) 0.0287(18) Uani 1 1 d . .
H16 H 0.7395 0.1579 0.6360 0.034 Uiso 1 1 calc R U
C17 C 0.5450(9) 0.2348(6) 0.4907(8) 0.0237(16) Uani 1 1 d . .
C18 C 0.3614(12) -0.0318(8) 0.4741(11) 0.041(2) Uani 1 1 d . .
H18 H 0.3147 -0.0521 0.3707 0.049 Uiso 1 1 calc R U
C19 C 0.4811(12) -0.0976(7) 0.5671(10) 0.036(2) Uani 1 1 d . .
H19 H 0.5205 -0.1586 0.5271 0.043 Uiso 1 1 calc R U
C20 C 0.5394(11) -0.0718(7) 0.7165(11) 0.039(2) Uani 1 1 d . .
H20 H 0.6155 -0.1177 0.7848 0.047 Uiso 1 1 calc R U
C21 C 0.4877(9) 0.0217(7) 0.7689(9) 0.0297(18) Uani 1 1 d . .
H21 H 0.5296 0.0410 0.8731 0.036 Uiso 1 1 calc R U
C22 C 0.3746(10) 0.0871(6) 0.6690(9) 0.0271(17) Uani 1 1 d . .

loop_
_atom_site_aniso_label
_atom_site_aniso_U_11
_atom_site_aniso_U_22
_atom_site_aniso_U_33
_atom_site_aniso_U_23
_atom_site_aniso_U_13
_atom_site_aniso_U_12
O1 0.040(3) 0.048(3) 0.021(3) -0.006(3) 0.014(3) -0.015(3)
O2 0.034(3) 0.038(3) 0.018(3) 0.000(2) 0.012(2) -0.004(3)
O3 0.047(4) 0.037(3) 0.018(3) 0.001(2) 0.015(2) -0.003(3)
N1 0.037(4) 0.037(4) 0.029(4) 0.005(3) 0.016(3) -0.005(3)
N2 0.041(4) 0.027(3) 0.017(3) 0.000(3) 0.012(3) -0.001(3)
N3 0.037(4) 0.028(3) 0.028(4) -0.005(3) 0.017(3) -0.004(3)
C1 0.044(5) 0.047(5) 0.012(4) 0.004(3) 0.012(3) -0.006(4)
C2 0.047(5) 0.044(5) 0.026(5) -0.008(4) 0.023(4) -0.009(4)
C3 0.050(5) 0.023(4) 0.045(5) 0.002(3) 0.032(4) 0.002(4)
C4 0.036(4) 0.026(4) 0.023(4) 0.007(3) 0.020(3) 0.001(3)
C5 0.036(5) 0.026(4) 0.022(4) 0.005(3) 0.017(4) -0.005(3)
C6 0.050(6) 0.033(4) 0.040(5) -0.008(4) 0.035(4) -0.004(4)
C7 0.046(5) 0.027(4) 0.025(4) -0.001(3) 0.020(4) -0.006(3)
C8 0.043(5) 0.031(4) 0.026(4) -0.003(3) 0.020(4) 0.001(4)
C9 0.025(4) 0.027(4) 0.021(4) 0.008(3) 0.012(3) 0.000(3)
C10 0.029(4) 0.029(4) 0.014(4) 0.000(3) 0.006(3) 0.004(3)
C11 0.031(4) 0.028(4) 0.016(4) -0.001(3) 0.011(3) -0.003(3)
C12 0.031(5) 0.038(5) 0.035(5) 0.007(4) 0.015(4) 0.000(4)
C13 0.056(5) 0.029(4) 0.015(4) 0.002(3) 0.021(4) -0.006(4)
C14 0.071(6) 0.021(4) 0.030(5) -0.004(3) 0.038(5) -0.005(4)
C15 0.046(5) 0.020(4) 0.041(5) 0.001(3) 0.029(4) 0.001(3)
C16 0.039(5) 0.026(4) 0.029(4) 0.001(3) 0.022(4) 0.004(3)
C17 0.028(4) 0.027(4) 0.019(4) 0.003(3) 0.012(3) 0.000(3)
C18 0.053(6) 0.043(5) 0.036(5) -0.008(4) 0.027(5) -0.012(4)
C19 0.053(6) 0.025(4) 0.036(5) -0.001(4) 0.023(4) -0.008(4)
C20 0.047(5) 0.025(4) 0.048(6) 0.014(4) 0.019(4) 0.005(4)
C21 0.030(4) 0.037(4) 0.027(4) 0.009(3) 0.017(4) 0.005(4)
C22 0.037(5) 0.024(4) 0.022(4) 0.004(3) 0.011(3) -0.004(3)

loop_
_atom_type_symbol
_atom_type_description
_atom_type_scat_dispersion_real
_atom_type_scat_dispersion_imag
_atom_type_scat_source
C C 0.0033 0.0016 'International Tables Vol C Tables 4.2.6.8 and 6.1.1.4'
H H 0.0000 0.0000 'International Tables Vol C Tables 4.2.6.8 and 6.1.1.4'
N N 0.0061 0.0033 'International Tables Vol C Tables 4.2.6.8 and 6.1.1.4'
O O 0.0106 0.0060 'International Tables Vol C Tables 4.2.6.8 and 6.1.1.4'

loop_
_geom_angle_atom_site_label_1
_geom_angle_atom_site_label_2
_geom_angle_atom_site_label_3
_geom_angle
C7 O1 H1 108(7)
C9 O2 H2 112(9)
C11 O3 H3 109.5
C5 N1 C1 117.7(7)
C13 N2 C17 117.9(7)
C18 N3 C22 118.2(8)
C2 C1 N1 123.6(8)
C2 C1 H1A 118.2
N1 C1 H1A 118.2
C1 C2 C3 119.1(7)
C1 C2 H2A 120.5
C3 C2 H2A 120.5
C2 C3 C4 118.8(8)
C2 C3 H3A 120.6
C4 C3 H3A 120.6
C5 C4 C3 119.8(8)
C5 C4 H4 120.1
C3 C4 H4 120.1
N1 C5 C4 120.9(7)
N1 C5 C7 117.1(7)
C4 C5 C7 121.9(7)
C7 C6 H6A 109.5
C7 C6 H6B 109.5
H6A C6 H6B 109.5
C7 C6 H6C 109.5
H6A C6 H6C 109.5
H6B C6 H6C 109.5
O1 C7 C5 109.7(6)
O1 C7 C8 106.9(6)
C5 C7 C8 113.2(6)
O1 C7 C6 109.6(7)
C5 C7 C6 109.1(6)
C8 C7 C6 108.3(7)
C7 C8 C9 118.2(7)
C7 C8 H8A 107.8
C9 C8 H8A 107.8
C7 C8 H8B 107.8
C9 C8 H8B 107.8
H8A C8 H8B 107.1
O2 C9 C10 107.6(6)
O2 C9 C8 110.0(6)
C10 C9 C8 108.5(6)
O2 C9 C17 109.7(6)
C10 C9 C17 111.1(6)
C8 C9 C17 110.0(6)
C9 C10 C11 118.3(6)
C9 C10 H10A 107.7
C11 C10 H10A 107.7
C9 C10 H10B 107.7
C11 C10 H10B 107.7
H10A C10 H10B 107.1
O3 C11 C22 110.6(6)
O3 C11 C12 104.7(6)
C22 C11 C12 109.1(6)
O3 C11 C10 110.7(6)
C22 C11 C10 113.2(6)
C12 C11 C10 108.2(6)
C11 C12 H12A 109.5
C11 C12 H12B 109.5
H12A C12 H12B 109.5
C11 C12 H12C 109.5
H12A C12 H12C 109.5
H12B C12 H12C 109.5
N2 C13 C14 122.7(8)
N2 C13 H13 118.6
C14 C13 H13 118.6
C15 C14 C13 119.0(7)
C15 C14 H14 120.5
C13 C14 H14 120.5
C14 C15 C16 119.8(8)
C14 C15 H15 120.1
C16 C15 H15 120.1
C17 C16 C15 117.8(8)
C17 C16 H16 121.1
C15 C16 H16 121.1
N2 C17 C16 122.8(7)
N2 C17 C9 114.4(6)
C16 C17 C9 122.7(7)
N3 C18 C19 123.5(9)
N3 C18 H18 118.3
C19 C18 H18 118.3
C20 C19 C18 117.8(8)
C20 C19 H19 121.1
C18 C19 H19 121.1
C19 C20 C21 119.6(8)
C19 C20 H20 120.2
C21 C20 H20 120.2
C22 C21 C20 119.9(8)
C22 C21 H21 120.1
C20 C21 H21 120.1
N3 C22 C21 120.8(8)
N3 C22 C11 115.7(7)
C21 C22 C11 123.4(7)

loop_
_geom_bond_atom_site_label_1
_geom_bond_atom_site_label_2
_geom_bond_distance
O1 C7 1.431(10)
O1 H1 0.85(3)
O2 C9 1.432(9)
O2 H2 0.86(3)
O3 C11 1.425(9)
O3 H3 0.8400
N1 C5 1.364(10)
N1 C1 1.368(11)
N2 C13 1.342(10)
N2 C17 1.341(10)
N3 C18 1.336(12)
N3 C22 1.345(10)
C1 C2 1.345(13)
C1 H1A 0.9500
C2 C3 1.369(12)
C2 H2A 0.9500
C3 C4 1.412(11)
C3 H3A 0.9500
C4 C5 1.365(11)
C4 H4 0.9500
C5 C7 1.512(11)
C6 C7 1.543(11)
C6 H6A 0.9800
C6 H6B 0.9800
C6 H6C 0.9800
C7 C8 1.535(11)
C8 C9 1.535(11)
C8 H8A 0.9900
C8 H8B 0.9900
C9 C10 1.528(10)
C9 C17 1.539(11)
C10 C11 1.532(10)
C10 H10A 0.9900
C10 H10B 0.9900
C11 C22 1.516(11)
C11 C12 1.532(11)
C12 H12A 0.9800
C12 H12B 0.9800
C12 H12C 0.9800
C13 C14 1.370(13)
C13 H13 0.9500
C14 C15 1.370(13)
C14 H14 0.9500
C15 C16 1.382(11)
C15 H15 0.9500
C16 C17 1.387(11)
C16 H16 0.9500
C18 C19 1.393(14)
C18 H18 0.9500
C19 C20 1.355(13)
C19 H19 0.9500
C20 C21 1.381(12)
C20 H20 0.9500
C21 C22 1.386(11)
C21 H21 0.9500

loop_
_geom_hbond_atom_site_label_D
_geom_hbond_atom_site_label_H
_geom_hbond_atom_site_label_A
_geom_hbond_distance_DH
_geom_hbond_distance_HA
_geom_hbond_distance_DA
_geom_hbond_angle_DHA
_geom_hbond_site_symmetry_A
O1 H1 N1 0.85(3) 1.99(5) 2.807(9) 160(9) 2_565
O2 H2 O1 0.86(3) 1.86(8) 2.598(8) 142(12) .
O3 H3 O2 0.84 2.02 2.706(8) 138.6 .
